data_4341182
loop_
_publ_author_name
'Miguel-Coello, Ana B'
'Bardaj\'i, Manuel'
'Coco, Silverio'
'Donnio, Bertrand'
'Heinrich, Beno\^it'
'Espinet, Pablo'

_publ_section_title
;
 H-bonded adducts of [2,4,6-{(C10H21O)3C6H2NH}3C3N3] with
 [LnM{PPh2(C6H4CO2H)}] displaying Columnar Mesophases at Room Temperature.
;
_journal_issue 20
_journal_name_full 'Inorganic chemistry'
_journal_page_first 10893
_journal_page_last 10902
_journal_paper_doi 10.1021/ic501039n
_journal_volume 53
_journal_year 2014
_chemical_formula_sum 'C25.5 H15 Cr O7 P'
_chemical_formula_weight 516.34
_chemical_name_systematic
; 
 ? 
;
_space_group_IT_number 2
_symmetry_cell_setting triclinic
_symmetry_space_group_name_Hall '-P 1'
_symmetry_space_group_name_H-M 'P -1'
_atom_sites_solution_hydrogens geom
_atom_sites_solution_primary direct
_atom_sites_solution_secondary difmap
_audit_creation_method SHELXL-97
_cell_angle_alpha 78.135(4)
_cell_angle_beta 74.224(4)
_cell_angle_gamma 88.521(4)
_cell_formula_units_Z 4
_cell_length_a 10.9729(5)
_cell_length_b 14.6769(7)
_cell_length_c 15.7818(8)
_cell_measurement_reflns_used 5632
_cell_measurement_temperature 293(2)
_cell_measurement_theta_max 74.9065
_cell_measurement_theta_min 2.9713
_cell_volume 2392.4(2)
_computing_cell_refinement
; 
CrysAlisPro, Oxford Diffraction Ltd.,
Version 1.171.33.55 (release 05-01-2010 CrysAlis171 .NET)
(compiled Jan  5 2010,16:28:46) 
;
_computing_data_collection
; 
CrysAlisPro, Oxford Diffraction Ltd.,
Version 1.171.33.55 (release 05-01-2010 CrysAlis171 .NET)
(compiled Jan  5 2010,16:28:46)
;
_computing_data_reduction
; 
CrysAlisPro, Oxford Diffraction Ltd.,
Version 1.171.33.55 (release 05-01-2010 CrysAlis171 .NET)
(compiled Jan  5 2010,16:28:46)
;
_computing_structure_refinement 'SHELXL-97 (Sheldrick, 1997)'
_computing_structure_solution 'SHELXS-97 (Sheldrick, 1990)'
_diffrn_ambient_temperature 293(2)
_diffrn_detector_area_resol_mean 10.4757
_diffrn_measured_fraction_theta_full 0.979
_diffrn_measured_fraction_theta_max 0.948
_diffrn_measurement_device_type 'SuperNova, Dual, Cu at zero, Atlas'
_diffrn_measurement_method '\w scans'
_diffrn_radiation_monochromator mirror
_diffrn_radiation_source 'SuperNova (Cu) X-ray Source'
_diffrn_radiation_type CuK\a
_diffrn_radiation_wavelength 1.54184
_diffrn_reflns_av_R_equivalents 0.0247
_diffrn_reflns_av_sigmaI/netI 0.0390
_diffrn_reflns_limit_h_max 6
_diffrn_reflns_limit_h_min -13
_diffrn_reflns_limit_k_max 18
_diffrn_reflns_limit_k_min -18
_diffrn_reflns_limit_l_max 18
_diffrn_reflns_limit_l_min -19
_diffrn_reflns_number 14476
_diffrn_reflns_theta_full 70.00
_diffrn_reflns_theta_max 75.08
_diffrn_reflns_theta_min 2.97
_exptl_absorpt_coefficient_mu 4.951
_exptl_absorpt_correction_T_max 0.720
_exptl_absorpt_correction_T_min 0.480
_exptl_absorpt_correction_type analytical
_exptl_absorpt_process_details
; 
CrysAlisPro, Oxford Diffraction Ltd.,
Version 1.171.34.44 (release 25-10-2010 CrysAlis171 .NET)
(compiled Oct 25 2010,18:11:34)
Analytical numeric absorption correction using a multifaceted crystal
            model based on expressions derived by R.C. Clark & J.S. Reid.
(Clark, R. C. & Reid, J. S. (1995). Acta Cryst. A51, 887-897) 
;
_exptl_crystal_colour colorless
_exptl_crystal_density_diffrn 1.434
_exptl_crystal_density_method 'not measured'
_exptl_crystal_description plate
_exptl_crystal_F_000 1052
_exptl_crystal_size_max 0.2900
_exptl_crystal_size_mid 0.1851
_exptl_crystal_size_min 0.0831
_refine_diff_density_max 0.391
_refine_diff_density_min -0.330
_refine_diff_density_rms 0.043
_refine_ls_extinction_method none
_refine_ls_goodness_of_fit_ref 1.025
_refine_ls_hydrogen_treatment constr
_refine_ls_matrix_type full
_refine_ls_number_parameters 622
_refine_ls_number_reflns 9356
_refine_ls_number_restraints 0
_refine_ls_restrained_S_all 1.025
_refine_ls_R_factor_all 0.0595
_refine_ls_R_factor_gt 0.0409
_refine_ls_shift/su_max 0.001
_refine_ls_shift/su_mean 0.000
_refine_ls_structure_factor_coef Fsqd
_refine_ls_weighting_details 'calc w=1/[\s^2^(Fo^2^)+(0.0586P)^2^+0.2378P] where P=(Fo^2^+2Fc^2^)/3'
_refine_ls_weighting_scheme calc
_refine_ls_wR_factor_gt 0.1070
_refine_ls_wR_factor_ref 0.1215
_reflns_number_gt 7012
_reflns_number_total 9356
_reflns_threshold_expression >2sigma(I)
_cod_data_source_file ic501039n_si_002.cif
_cod_data_source_block rf8an
_cod_depositor_comments 'Adding full bibliography for 4341179--4341182.cif.'
_cod_original_formula_sum 'C25.50 H15 Cr O7 P'
_cod_database_code 4341182

loop_
_symmetry_equiv_pos_as_xyz
'x, y, z'
'-x, -y, -z'

loop_
_atom_site_label
_atom_site_type_symbol
_atom_site_fract_x
_atom_site_fract_y
_atom_site_fract_z
_atom_site_U_iso_or_equiv
_atom_site_adp_type
_atom_site_occupancy
_atom_site_symmetry_multiplicity
_atom_site_calc_flag
_atom_site_refinement_flags
Cr1 Cr 0.25487(5) 0.02854(3) 0.84771(3) 0.05598(14) Uani 1 1 d .
P1 P 0.38596(7) 0.16152(5) 0.75964(4) 0.04535(16) Uani 1 1 d .
C1 C 0.2569(4) 0.0707(2) 0.9530(2) 0.0721(9) Uani 1 1 d .
O1 O 0.2547(4) 0.0947(2) 1.01679(18) 0.1156(11) Uani 1 1 d .
C2 C 0.1453(4) -0.0700(3) 0.9173(2) 0.0859(12) Uani 1 1 d .
O2 O 0.0748(4) -0.1292(2) 0.9588(2) 0.1358(14) Uani 1 1 d .
C3 C 0.3930(4) -0.0494(3) 0.8541(2) 0.0798(11) Uani 1 1 d .
O3 O 0.4729(4) -0.0998(2) 0.8601(2) 0.1230(12) Uani 1 1 d .
C4 C 0.2447(3) -0.0118(2) 0.7428(2) 0.0595(7) Uani 1 1 d .
O4 O 0.2334(3) -0.03780(16) 0.68231(15) 0.0771(7) Uani 1 1 d .
C5 C 0.1104(3) 0.1002(2) 0.8433(2) 0.0662(8) Uani 1 1 d .
O5 O 0.0193(2) 0.1398(2) 0.84284(19) 0.0893(8) Uani 1 1 d .
C11 C 0.2941(2) 0.26804(18) 0.76365(16) 0.0460(6) Uani 1 1 d .
C12 C 0.2109(3) 0.30133(19) 0.71124(18) 0.0499(6) Uani 1 1 d .
C13 C 0.1411(3) 0.3796(2) 0.7265(2) 0.0652(8) Uani 1 1 d .
H13 H 0.0878 0.4020 0.6906 0.078 Uiso 1 1 calc R
C14 C 0.1484(3) 0.4247(2) 0.7932(2) 0.0735(10) Uani 1 1 d .
H14 H 0.1009 0.4770 0.8022 0.088 Uiso 1 1 calc R
C15 C 0.2267(3) 0.3917(2) 0.8461(2) 0.0678(9) Uani 1 1 d .
H15 H 0.2314 0.4212 0.8921 0.081 Uiso 1 1 calc R
C16 C 0.2989(3) 0.3147(2) 0.83166(19) 0.0570(7) Uani 1 1 d .
H16 H 0.3520 0.2935 0.8681 0.068 Uiso 1 1 calc R
C17 C 0.1929(3) 0.2560(2) 0.63939(18) 0.0522(6) Uani 1 1 d .
O6 O 0.1960(2) 0.17301(14) 0.64351(12) 0.0573(5) Uani 1 1 d .
O7 O 0.1734(3) 0.31601(15) 0.57004(14) 0.0759(7) Uani 1 1 d .
H7 H 0.1748 0.2890 0.5292 0.114 Uiso 1 1 calc R
C21 C 0.5230(3) 0.1920(2) 0.79568(18) 0.0528(7) Uani 1 1 d .
C22 C 0.5946(3) 0.2738(3) 0.7521(2) 0.0704(9) Uani 1 1 d .
H22 H 0.5720 0.3133 0.7050 0.084 Uiso 1 1 calc R
C23 C 0.6985(4) 0.2971(3) 0.7779(3) 0.0830(11) Uani 1 1 d .
H23 H 0.7443 0.3524 0.7485 0.100 Uiso 1 1 calc R
C24 C 0.7343(4) 0.2396(3) 0.8461(3) 0.0834(11) Uani 1 1 d .
H24 H 0.8046 0.2551 0.8631 0.100 Uiso 1 1 calc R
C25 C 0.6660(4) 0.1596(3) 0.8888(3) 0.0905(12) Uani 1 1 d .
H25 H 0.6903 0.1203 0.9351 0.109 Uiso 1 1 calc R
C26 C 0.5603(4) 0.1349(3) 0.8648(2) 0.0739(9) Uani 1 1 d .
H26 H 0.5147 0.0799 0.8953 0.089 Uiso 1 1 calc R
C31 C 0.4657(2) 0.16392(19) 0.64106(17) 0.0471(6) Uani 1 1 d .
C32 C 0.5188(3) 0.0824(2) 0.6177(2) 0.0558(7) Uani 1 1 d .
H32 H 0.5136 0.0288 0.6620 0.067 Uiso 1 1 calc R
C33 C 0.5797(3) 0.0807(2) 0.5286(2) 0.0636(8) Uani 1 1 d .
H33 H 0.6169 0.0265 0.5137 0.076 Uiso 1 1 calc R
C34 C 0.5851(3) 0.1587(3) 0.4624(2) 0.0678(9) Uani 1 1 d .
H34 H 0.6226 0.1563 0.4025 0.081 Uiso 1 1 calc R
C35 C 0.5351(3) 0.2407(3) 0.4845(2) 0.0677(8) Uani 1 1 d .
H35 H 0.5407 0.2940 0.4399 0.081 Uiso 1 1 calc R
C36 C 0.4769(3) 0.2429(2) 0.57317(18) 0.0583(7) Uani 1 1 d .
H36 H 0.4444 0.2985 0.5879 0.070 Uiso 1 1 calc R
Cr2 Cr 0.30124(4) 0.37070(3) 0.20687(3) 0.04890(12) Uani 1 1 d .
P2 P 0.09894(6) 0.28819(5) 0.27187(4) 0.04191(15) Uani 1 1 d .
C40 C 0.3315(3) 0.3179(2) 0.1031(2) 0.0654(8) Uani 1 1 d .
O8 O 0.3575(3) 0.2882(2) 0.03966(18) 0.1034(10) Uani 1 1 d .
C41 C 0.2233(3) 0.4757(2) 0.1567(2) 0.0642(8) Uani 1 1 d .
O9 O 0.1805(3) 0.54213(19) 0.1244(2) 0.0984(9) Uani 1 1 d .
C42 C 0.4542(3) 0.4369(3) 0.1528(3) 0.0770(10) Uani 1 1 d .
O10 O 0.5470(3) 0.4788(3) 0.1168(3) 0.1264(12) Uani 1 1 d .
C43 C 0.2854(3) 0.4195(2) 0.3112(2) 0.0654(8) Uani 1 1 d .
O11 O 0.2803(3) 0.4492(2) 0.37304(19) 0.0968(9) Uani 1 1 d .
C44 C 0.3859(3) 0.2689(2) 0.2584(2) 0.0598(7) Uani 1 1 d .
O12 O 0.4411(2) 0.2092(2) 0.28840(18) 0.0870(8) Uani 1 1 d .
C51 C 0.1152(2) 0.16080(18) 0.29354(17) 0.0435(5) Uani 1 1 d .
C52 C 0.1469(3) 0.10550(19) 0.36884(17) 0.0482(6) Uani 1 1 d .
C53 C 0.1609(3) 0.0101(2) 0.3747(2) 0.0628(8) Uani 1 1 d .
H53 H 0.1777 -0.0261 0.4257 0.075 Uiso 1 1 calc R
C54 C 0.1503(4) -0.0316(2) 0.3062(2) 0.0713(9) Uani 1 1 d .
H54 H 0.1605 -0.0954 0.3107 0.086 Uiso 1 1 calc R
C55 C 0.1246(3) 0.0219(2) 0.2315(2) 0.0662(8) Uani 1 1 d .
H55 H 0.1202 -0.0054 0.1841 0.079 Uiso 1 1 calc R
C56 C 0.1051(3) 0.1163(2) 0.22598(19) 0.0547(7) Uani 1 1 d .
H56 H 0.0847 0.1509 0.1756 0.066 Uiso 1 1 calc R
C57 C 0.1698(3) 0.1463(2) 0.44187(18) 0.0509(6) Uani 1 1 d .
O13 O 0.19141(19) 0.22885(14) 0.43416(12) 0.0548(5) Uani 1 1 d .
O14 O 0.1652(3) 0.08471(14) 0.51639(14) 0.0770(7) Uani 1 1 d .
H14A H 0.1737 0.1116 0.5552 0.115 Uiso 1 1 calc R
C61 C -0.0122(2) 0.30482(19) 0.20070(18) 0.0479(6) Uani 1 1 d .
C62 C -0.1382(3) 0.2783(3) 0.2374(2) 0.0776(10) Uani 1 1 d .
H62 H -0.1670 0.2501 0.2980 0.093 Uiso 1 1 calc R
C63 C -0.2222(3) 0.2930(3) 0.1853(3) 0.0951(14) Uani 1 1 d .
H63 H -0.3066 0.2735 0.2110 0.114 Uiso 1 1 calc R
C64 C -0.1835(3) 0.3355(3) 0.0965(3) 0.0802(11) Uani 1 1 d .
H64 H -0.2413 0.3468 0.0622 0.096 Uiso 1 1 calc R
C65 C -0.0602(3) 0.3610(3) 0.0592(2) 0.0776(10) Uani 1 1 d .
H65 H -0.0324 0.3888 -0.0016 0.093 Uiso 1 1 calc R
C66 C 0.0252(3) 0.3462(2) 0.1107(2) 0.0640(8) Uani 1 1 d .
H66 H 0.1098 0.3645 0.0840 0.077 Uiso 1 1 calc R
C71 C -0.0089(2) 0.31438(18) 0.37477(17) 0.0452(6) Uani 1 1 d .
C72 C -0.0169(3) 0.4064(2) 0.3842(2) 0.0552(7) Uani 1 1 d .
H72 H 0.0335 0.4522 0.3397 0.066 Uiso 1 1 calc R
C73 C -0.0991(3) 0.4307(2) 0.4593(2) 0.0678(8) Uani 1 1 d .
H73 H -0.1045 0.4926 0.4648 0.081 Uiso 1 1 calc R
C74 C -0.1728(3) 0.3626(3) 0.5259(2) 0.0698(9) Uani 1 1 d .
H74 H -0.2263 0.3785 0.5771 0.084 Uiso 1 1 calc R
C75 C -0.1674(3) 0.2719(2) 0.5168(2) 0.0639(8) Uani 1 1 d .
H75 H -0.2187 0.2265 0.5612 0.077 Uiso 1 1 calc R
C76 C -0.0855(3) 0.2474(2) 0.44156(19) 0.0537(6) Uani 1 1 d .
H76 H -0.0821 0.1855 0.4359 0.064 Uiso 1 1 calc R
C80 C 0.5595(10) 0.4989(7) 0.3732(5) 0.092(2) Uani 1 1 d .
C81 C 0.5352(13) 0.5023(7) 0.4192(8) 0.135(6) Uani 1 1 d .
C82 C 0.5752(5) 0.4988(4) 0.4621(8) 0.127(4) Uani 1 1 d .

loop_
_atom_site_aniso_label
_atom_site_aniso_U_11
_atom_site_aniso_U_22
_atom_site_aniso_U_33
_atom_site_aniso_U_23
_atom_site_aniso_U_13
_atom_site_aniso_U_12
Cr1 0.0743(3) 0.0517(3) 0.0382(2) -0.01081(19) -0.0083(2) 0.0060(2)
P1 0.0540(4) 0.0481(4) 0.0358(3) -0.0119(3) -0.0141(3) 0.0142(3)
C1 0.102(3) 0.0644(19) 0.0433(16) -0.0099(14) -0.0095(16) 0.0005(18)
O1 0.173(3) 0.124(2) 0.0532(15) -0.0363(16) -0.0216(17) -0.010(2)
C2 0.118(3) 0.075(2) 0.0509(18) -0.0176(17) 0.0039(19) -0.009(2)
O2 0.183(4) 0.098(2) 0.086(2) -0.0144(17) 0.032(2) -0.050(2)
C3 0.115(3) 0.066(2) 0.060(2) -0.0151(16) -0.026(2) 0.027(2)
O3 0.156(3) 0.104(2) 0.123(3) -0.035(2) -0.060(2) 0.068(2)
C4 0.0713(19) 0.0549(16) 0.0486(16) -0.0136(13) -0.0086(14) 0.0062(14)
O4 0.1069(19) 0.0716(15) 0.0588(13) -0.0294(12) -0.0215(13) 0.0074(13)
C5 0.070(2) 0.071(2) 0.0539(17) -0.0221(15) -0.0049(15) -0.0016(17)
O5 0.0648(15) 0.104(2) 0.0960(19) -0.0330(16) -0.0095(14) 0.0150(14)
C11 0.0523(15) 0.0494(14) 0.0389(12) -0.0139(11) -0.0142(11) 0.0124(12)
C12 0.0584(16) 0.0528(15) 0.0449(14) -0.0173(12) -0.0205(12) 0.0165(13)
C13 0.077(2) 0.0649(19) 0.0664(19) -0.0262(16) -0.0336(16) 0.0325(16)
C14 0.085(2) 0.075(2) 0.074(2) -0.0387(18) -0.0300(18) 0.0384(19)
C15 0.077(2) 0.074(2) 0.0643(19) -0.0390(17) -0.0230(16) 0.0223(17)
C16 0.0613(17) 0.0702(19) 0.0472(15) -0.0233(14) -0.0208(13) 0.0177(15)
C17 0.0593(16) 0.0590(17) 0.0451(14) -0.0163(12) -0.0227(12) 0.0178(13)
O6 0.0779(14) 0.0532(11) 0.0466(10) -0.0141(9) -0.0251(10) 0.0132(10)
O7 0.130(2) 0.0580(12) 0.0594(13) -0.0190(10) -0.0561(14) 0.0276(13)
C21 0.0563(16) 0.0607(17) 0.0459(14) -0.0166(13) -0.0185(12) 0.0180(13)
C22 0.073(2) 0.079(2) 0.0614(19) -0.0054(17) -0.0296(16) 0.0000(18)
C23 0.079(2) 0.095(3) 0.080(2) -0.012(2) -0.034(2) -0.011(2)
C24 0.073(2) 0.101(3) 0.095(3) -0.033(2) -0.045(2) 0.016(2)
C25 0.101(3) 0.098(3) 0.092(3) -0.016(2) -0.064(3) 0.027(3)
C26 0.087(2) 0.071(2) 0.072(2) -0.0065(17) -0.0434(19) 0.0144(18)
C31 0.0475(14) 0.0555(15) 0.0411(13) -0.0163(11) -0.0130(11) 0.0123(12)
C32 0.0552(16) 0.0581(17) 0.0546(16) -0.0180(13) -0.0121(13) 0.0130(13)
C33 0.0580(18) 0.075(2) 0.0642(19) -0.0400(17) -0.0096(14) 0.0136(15)
C34 0.0640(19) 0.092(2) 0.0481(16) -0.0294(17) -0.0064(14) 0.0033(17)
C35 0.074(2) 0.079(2) 0.0454(16) -0.0112(15) -0.0106(14) 0.0077(17)
C36 0.0682(18) 0.0618(18) 0.0436(14) -0.0127(13) -0.0128(13) 0.0145(15)
Cr2 0.0447(2) 0.0570(3) 0.0479(2) -0.0142(2) -0.01510(19) 0.0027(2)
P2 0.0432(3) 0.0458(3) 0.0387(3) -0.0104(3) -0.0137(3) 0.0074(3)
C40 0.0606(18) 0.079(2) 0.0583(18) -0.0176(16) -0.0177(15) 0.0064(16)
O8 0.114(2) 0.140(3) 0.0692(16) -0.0532(18) -0.0240(15) 0.018(2)
C41 0.0620(18) 0.0636(19) 0.069(2) -0.0097(16) -0.0236(16) -0.0035(15)
O9 0.110(2) 0.0717(17) 0.119(2) 0.0007(16) -0.0570(19) 0.0112(15)
C42 0.060(2) 0.084(2) 0.086(3) -0.016(2) -0.0197(18) -0.0037(18)
O10 0.0659(17) 0.135(3) 0.159(3) -0.006(2) -0.0135(18) -0.0400(18)
C43 0.068(2) 0.068(2) 0.071(2) -0.0261(17) -0.0287(16) 0.0076(16)
O11 0.115(2) 0.111(2) 0.0886(19) -0.0592(17) -0.0405(17) 0.0110(17)
C44 0.0472(15) 0.080(2) 0.0570(17) -0.0226(15) -0.0165(13) 0.0099(15)
O12 0.0711(16) 0.105(2) 0.0865(17) -0.0161(15) -0.0295(13) 0.0373(15)
C51 0.0439(13) 0.0480(14) 0.0429(13) -0.0153(11) -0.0149(10) 0.0087(11)
C52 0.0527(15) 0.0505(15) 0.0458(14) -0.0139(11) -0.0185(12) 0.0121(12)
C53 0.084(2) 0.0516(16) 0.0559(17) -0.0115(13) -0.0260(16) 0.0167(15)
C54 0.104(3) 0.0442(15) 0.073(2) -0.0196(15) -0.0330(19) 0.0139(17)
C55 0.091(2) 0.0571(17) 0.0596(18) -0.0251(15) -0.0259(17) 0.0092(16)
C56 0.0672(18) 0.0570(16) 0.0467(14) -0.0155(12) -0.0236(13) 0.0064(14)
C57 0.0554(16) 0.0555(16) 0.0460(14) -0.0126(12) -0.0206(12) 0.0174(13)
O13 0.0710(13) 0.0543(11) 0.0470(10) -0.0150(9) -0.0267(9) 0.0118(10)
O14 0.137(2) 0.0537(12) 0.0490(12) -0.0098(10) -0.0417(13) 0.0136(13)
C61 0.0471(14) 0.0510(14) 0.0477(14) -0.0077(11) -0.0186(11) 0.0071(12)
C62 0.0524(18) 0.116(3) 0.0575(19) 0.0043(19) -0.0190(15) -0.0078(18)
C63 0.0453(18) 0.157(4) 0.080(3) -0.009(3) -0.0245(17) 0.001(2)
C64 0.067(2) 0.106(3) 0.077(2) -0.010(2) -0.0437(19) 0.012(2)
C65 0.075(2) 0.101(3) 0.0562(19) 0.0058(18) -0.0331(17) -0.001(2)
C66 0.0528(16) 0.089(2) 0.0495(16) -0.0031(15) -0.0204(13) -0.0046(16)
C71 0.0440(13) 0.0493(14) 0.0425(13) -0.0095(11) -0.0130(11) 0.0105(11)
C72 0.0601(17) 0.0484(15) 0.0546(16) -0.0108(12) -0.0124(13) 0.0104(13)
C73 0.073(2) 0.0591(18) 0.072(2) -0.0270(16) -0.0119(17) 0.0196(16)
C74 0.072(2) 0.080(2) 0.0513(17) -0.0211(16) -0.0030(15) 0.0204(18)
C75 0.0625(19) 0.071(2) 0.0481(16) -0.0062(14) -0.0042(13) 0.0085(16)
C76 0.0563(16) 0.0510(15) 0.0525(15) -0.0096(12) -0.0138(13) 0.0076(13)
C80 0.084(3) 0.074(4) 0.112(5) 0.023(4) -0.046(3) -0.028(3)
C81 0.158(13) 0.048(3) 0.229(14) -0.017(6) -0.111(13) 0.007(4)
C82 0.047(3) 0.058(3) 0.264(12) -0.016(4) -0.033(5) 0.0051(19)

loop_
_atom_type_symbol
_atom_type_description
_atom_type_scat_dispersion_real
_atom_type_scat_dispersion_imag
_atom_type_scat_source
C C 0.0181 0.0091 'International Tables Vol C Tables 4.2.6.8 and 6.1.1.4'
H H 0.0000 0.0000 'International Tables Vol C Tables 4.2.6.8 and 6.1.1.4'
O O 0.0492 0.0322 'International Tables Vol C Tables 4.2.6.8 and 6.1.1.4'
P P 0.2955 0.4335 'International Tables Vol C Tables 4.2.6.8 and 6.1.1.4'
Cr Cr -0.1635 2.4439 'International Tables Vol C Tables 4.2.6.8 and 6.1.1.4'

loop_
_geom_angle_atom_site_label_1
_geom_angle_atom_site_label_2
_geom_angle_atom_site_label_3
_geom_angle
_geom_angle_site_symmetry_1
_geom_angle_site_symmetry_3
C2 Cr1 C3 89.13(19) . .
C2 Cr1 C5 87.68(18) . .
C3 Cr1 C5 176.65(17) . .
C2 Cr1 C1 90.11(16) . .
C3 Cr1 C1 92.82(16) . .
C5 Cr1 C1 88.23(15) . .
C2 Cr1 C4 89.04(15) . .
C3 Cr1 C4 89.82(14) . .
C5 Cr1 C4 89.09(14) . .
C1 Cr1 C4 177.22(15) . .
C2 Cr1 P1 176.65(14) . .
C3 Cr1 P1 94.12(13) . .
C5 Cr1 P1 89.08(11) . .
C1 Cr1 P1 88.92(11) . .
C4 Cr1 P1 91.78(10) . .
C31 P1 C21 98.87(13) . .
C31 P1 C11 106.98(12) . .
C21 P1 C11 101.47(12) . .
C31 P1 Cr1 119.31(10) . .
C21 P1 Cr1 118.28(10) . .
C11 P1 Cr1 109.92(9) . .
O1 C1 Cr1 178.0(4) . .
O2 C2 Cr1 177.7(5) . .
O3 C3 Cr1 176.9(4) . .
O4 C4 Cr1 176.8(3) . .
O5 C5 Cr1 176.6(3) . .
C16 C11 C12 117.4(2) . .
C16 C11 P1 116.00(19) . .
C12 C11 P1 126.33(19) . .
C13 C12 C11 119.6(2) . .
C13 C12 C17 117.6(2) . .
C11 C12 C17 122.8(2) . .
C14 C13 C12 121.9(3) . .
C15 C14 C13 119.1(3) . .
C14 C15 C16 120.3(3) . .
C15 C16 C11 121.7(3) . .
O6 C17 O7 123.2(2) . .
O6 C17 C12 123.8(2) . .
O7 C17 C12 113.0(2) . .
C26 C21 C22 117.7(3) . .
C26 C21 P1 121.9(3) . .
C22 C21 P1 120.4(2) . .
C23 C22 C21 121.0(3) . .
C24 C23 C22 120.5(4) . .
C25 C24 C23 119.1(4) . .
C24 C25 C26 121.6(3) . .
C21 C26 C25 120.1(4) . .
C36 C31 C32 118.2(2) . .
C36 C31 P1 123.6(2) . .
C32 C31 P1 118.2(2) . .
C33 C32 C31 120.3(3) . .
C34 C33 C32 120.4(3) . .
C33 C34 C35 120.1(3) . .
C36 C35 C34 119.5(3) . .
C35 C36 C31 121.4(3) . .
C42 Cr2 C41 86.86(16) . .
C42 Cr2 C43 89.67(16) . .
C41 Cr2 C43 90.25(14) . .
C42 Cr2 C44 90.76(15) . .
C41 Cr2 C44 177.07(14) . .
C43 Cr2 C44 88.05(14) . .
C42 Cr2 C40 87.36(16) . .
C41 Cr2 C40 93.76(14) . .
C43 Cr2 C40 174.87(14) . .
C44 Cr2 C40 87.82(14) . .
C42 Cr2 P2 177.52(12) . .
C41 Cr2 P2 91.02(10) . .
C43 Cr2 P2 91.63(11) . .
C44 Cr2 P2 91.40(10) . .
C40 Cr2 P2 91.50(10) . .
C71 P2 C51 106.19(12) . .
C71 P2 C61 98.30(12) . .
C51 P2 C61 102.13(12) . .
C71 P2 Cr2 119.86(9) . .
C51 P2 Cr2 112.22(8) . .
C61 P2 Cr2 115.89(9) . .
O8 C40 Cr2 175.6(3) . .
O9 C41 Cr2 177.1(3) . .
O10 C42 Cr2 177.6(4) . .
O11 C43 Cr2 177.7(3) . .
O12 C44 Cr2 177.5(3) . .
C56 C51 C52 117.1(2) . .
C56 C51 P2 116.5(2) . .
C52 C51 P2 126.19(19) . .
C53 C52 C51 120.0(2) . .
C53 C52 C57 117.9(2) . .
C51 C52 C57 122.1(2) . .
C54 C53 C52 121.2(3) . .
C55 C54 C53 119.2(3) . .
C54 C55 C56 120.5(3) . .
C55 C56 C51 121.9(3) . .
O13 C57 O14 122.7(3) . .
O13 C57 C52 123.5(2) . .
O14 C57 C52 113.8(3) . .
C66 C61 C62 117.2(3) . .
C66 C61 P2 122.3(2) . .
C62 C61 P2 120.5(2) . .
C61 C62 C63 120.7(3) . .
C64 C63 C62 121.1(3) . .
C65 C64 C63 119.0(3) . .
C64 C65 C66 120.4(3) . .
C61 C66 C65 121.5(3) . .
C76 C71 C72 118.6(2) . .
C76 C71 P2 123.3(2) . .
C72 C71 P2 118.1(2) . .
C73 C72 C71 120.7(3) . .
C74 C73 C72 119.8(3) . .
C75 C74 C73 120.2(3) . .
C74 C75 C76 120.2(3) . .
C71 C76 C75 120.6(3) . .
C80 C81 C82 130(3) . .
C80 C81 C82 163.5(19) . 2_666
C82 C81 C82 65.5(11) . 2_666
C81 C82 C82 87.1(11) . 2_666
C81 C82 C81 114.5(11) . 2_666
C82 C82 C81 27.5(5) 2_666 2_666

loop_
_geom_bond_atom_site_label_1
_geom_bond_atom_site_label_2
_geom_bond_distance
_geom_bond_site_symmetry_2
Cr1 C2 1.861(4) .
Cr1 C3 1.888(4) .
Cr1 C5 1.889(4) .
Cr1 C1 1.894(3) .
Cr1 C4 1.900(3) .
Cr1 P1 2.3985(9) .
P1 C31 1.831(3) .
P1 C21 1.841(3) .
P1 C11 1.841(3) .
C1 O1 1.128(4) .
C2 O2 1.143(5) .
C3 O3 1.143(4) .
C4 O4 1.135(3) .
C5 O5 1.144(4) .
C11 C16 1.400(4) .
C11 C12 1.406(3) .
C12 C13 1.390(4) .
C12 C17 1.485(4) .
C13 C14 1.374(4) .
C14 C15 1.368(4) .
C15 C16 1.386(4) .
C17 O6 1.207(3) .
C17 O7 1.319(3) .
C21 C26 1.381(4) .
C21 C22 1.396(5) .
C22 C23 1.383(5) .
C23 C24 1.367(5) .
C24 C25 1.356(6) .
C25 C26 1.392(5) .
C31 C36 1.390(4) .
C31 C32 1.391(4) .
C32 C33 1.389(4) .
C33 C34 1.372(5) .
C34 C35 1.380(5) .
C35 C36 1.378(4) .
Cr2 C42 1.859(4) .
Cr2 C41 1.879(3) .
Cr2 C43 1.891(3) .
Cr2 C44 1.896(3) .
Cr2 C40 1.899(3) .
Cr2 P2 2.4159(8) .
P2 C71 1.837(3) .
P2 C51 1.843(3) .
P2 C61 1.851(3) .
C40 O8 1.136(4) .
C41 O9 1.154(4) .
C42 O10 1.145(4) .
C43 O11 1.136(4) .
C44 O12 1.147(4) .
C51 C56 1.389(3) .
C51 C52 1.416(3) .
C52 C53 1.391(4) .
C52 C57 1.483(4) .
C53 C54 1.379(4) .
C54 C55 1.369(4) .
C55 C56 1.385(4) .
C57 O13 1.215(3) .
C57 O14 1.318(3) .
C61 C66 1.376(4) .
C61 C62 1.378(4) .
C62 C63 1.379(4) .
C63 C64 1.366(5) .
C64 C65 1.349(5) .
C65 C66 1.386(4) .
C71 C76 1.385(4) .
C71 C72 1.386(4) .
C72 C73 1.386(4) .
C73 C74 1.380(5) .
C74 C75 1.366(5) .
C75 C76 1.388(4) .
C80 C81 0.715(16) .
C81 C82 0.893(12) .
C81 C82 1.932(13) 2_666
C82 C82 1.760(15) 2_666
C82 C81 1.932(14) 2_666
